data_7715430
loop_
_publ_author_name
'Nguyen, Tony'
'Dutton, Jason L.'
'Chang, Chia Yun'
'Zhou, Wen'
'Piers, Warren E.'

_publ_section_title
;
 Direct C-H electrophilic borylation with
 (C<sub>6</sub>F<sub>5</sub>)<sub>2</sub>B-NTf<sub>2</sub> to generate B-N
 dibenzo[<i>a</i>,<i>h</i>]pyrenes.
;
_journal_issue 17
_journal_name_full 'Dalton transactions (Cambridge, England : 2003)'
_journal_page_first 7273
_journal_page_last 7281
_journal_paper_doi 10.1039/d4dt00469h
_journal_volume 53
_journal_year 2024
_chemical_formula_moiety 'B C14 F16 N O4 S2'
_chemical_formula_sum 'C14 B F16 N O4 S2'
_chemical_formula_weight 625.08
_space_group_crystal_system triclinic
_space_group_IT_number 2
_space_group_name_Hall '-P 1'
_space_group_name_H-M_alt 'P -1'
_atom_sites_solution_primary dual
_audit_creation_date 2021-10-22
_audit_creation_method
;
Olex2 1.3
(compiled 2020.11.12 svn.r5f609507 for OlexSys, GUI svn.r6408)
;
_audit_update_record
;
2024-02-15 deposited with the CCDC.	2024-03-08 downloaded from the CCDC.
;
_cell_angle_alpha 65.7390(10)
_cell_angle_beta 86.565(2)
_cell_angle_gamma 69.970(2)
_cell_formula_units_Z 2
_cell_length_a 9.6324(9)
_cell_length_b 10.7924(10)
_cell_length_c 10.8665(10)
_cell_measurement_reflns_used 6691
_cell_measurement_temperature 296.15
_cell_measurement_theta_max 30.377
_cell_measurement_theta_min 2.209
_cell_volume 963.27(16)
_computing_cell_refinement 'SAINT V8.40A (Bruker, 2019)'
_computing_data_reduction 'SAINT V8.40A (Bruker, 2019)'
_computing_molecular_graphics 'Olex2 1.3 (Dolomanov et al., 2009)'
_computing_publication_material 'Olex2 1.3 (Dolomanov et al., 2009)'
_computing_structure_refinement 'SHELXL 2018/3 (Sheldrick, 2015)'
_computing_structure_solution 'SHELXT 2018/2 (Sheldrick, 2018)'
_diffrn_ambient_temperature 296.15
_diffrn_measured_fraction_theta_full 1.000
_diffrn_measured_fraction_theta_max 0.999
_diffrn_measurement_device_type 'Bruker APEX-II CCD'
_diffrn_measurement_method '\f and \w scans'
_diffrn_radiation_type MoK\a
_diffrn_radiation_wavelength 0.71073
_diffrn_reflns_av_R_equivalents 0.0306
_diffrn_reflns_av_unetI/netI 0.0361
_diffrn_reflns_Laue_measured_fraction_full 1.000
_diffrn_reflns_Laue_measured_fraction_max 0.999
_diffrn_reflns_limit_h_max 13
_diffrn_reflns_limit_h_min -12
_diffrn_reflns_limit_k_max 14
_diffrn_reflns_limit_k_min -14
_diffrn_reflns_limit_l_max 14
_diffrn_reflns_limit_l_min -14
_diffrn_reflns_number 16696
_diffrn_reflns_point_group_measured_fraction_full 1.000
_diffrn_reflns_point_group_measured_fraction_max 0.999
_diffrn_reflns_theta_full 25.242
_diffrn_reflns_theta_max 29.049
_diffrn_reflns_theta_min 2.065
_diffrn_source_current 30.0
_diffrn_source_power 1.5
_diffrn_source_voltage 50.0
_diffrn_standards_number 0
_exptl_absorpt_coefficient_mu 0.458
_exptl_absorpt_correction_T_max 0.7461
_exptl_absorpt_correction_T_min 0.7104
_exptl_absorpt_correction_type multi-scan
_exptl_absorpt_process_details
;
SADABS-2016/2 (Bruker,2016/2) was used for absorption correction.
wR2(int) was 0.0452 before and 0.0385 after correction.
The Ratio of minimum to maximum transmission is 0.9522.
The \l/2 correction factor is Not present.
;
_exptl_crystal_colour colourless
_exptl_crystal_colour_primary colourless
_exptl_crystal_density_diffrn 2.155
_exptl_crystal_description block
_exptl_crystal_F_000 608
_exptl_crystal_size_max 0.19
_exptl_crystal_size_mid 0.184
_exptl_crystal_size_min 0.113
_refine_diff_density_max 0.412
_refine_diff_density_min -0.428
_refine_diff_density_rms 0.064
_refine_ls_extinction_method none
_refine_ls_goodness_of_fit_ref 1.030
_refine_ls_hydrogen_treatment undef
_refine_ls_matrix_type full
_refine_ls_number_parameters 343
_refine_ls_number_reflns 5136
_refine_ls_number_restraints 0
_refine_ls_restrained_S_all 1.030
_refine_ls_R_factor_all 0.0598
_refine_ls_R_factor_gt 0.0380
_refine_ls_shift/su_max 0.001
_refine_ls_shift/su_mean 0.000
_refine_ls_structure_factor_coef Fsqd
_refine_ls_weighting_details 'w=1/[\s^2^(Fo^2^)+(0.0412P)^2^+0.3377P] where P=(Fo^2^+2Fc^2^)/3'
_refine_ls_weighting_scheme calc
_refine_ls_wR_factor_gt 0.0842
_refine_ls_wR_factor_ref 0.0929
_reflns_Friedel_coverage 0.000
_reflns_number_gt 3862
_reflns_number_total 5136
_reflns_threshold_expression 'I > 2\s(I)'
_cod_data_source_file d4dt00469h2.cif
_cod_data_source_block 20211021tn_01_098
_cod_depositor_comments 'Adding full bibliography for 7715430--7715439.cif.'
_cod_database_code 7715430
_shelx_shelxl_version_number 2018/3
_shelx_space_group_comment
;
The symmetry employed for this shelxl refinement is uniquely defined
by the following loop, which should always be used as a source of
symmetry information in preference to the above space-group names.
They are only intended as comments.
;
_shelx_estimated_absorpt_t_max 0.950
_shelx_estimated_absorpt_t_min 0.918
_olex2_refinement_description
;
;
_olex2_submission_original_sample_id TN_01_098
_olex2_submission_special_instructions 'No special instructions were received'

loop_
_space_group_symop_operation_xyz
'x, y, z'
'-x, -y, -z'

loop_
_atom_site_label
_atom_site_type_symbol
_atom_site_fract_x
_atom_site_fract_y
_atom_site_fract_z
_atom_site_U_iso_or_equiv
_atom_site_adp_type
_atom_site_occupancy
_atom_site_site_symmetry_order
_atom_site_calc_flag
_atom_site_refinement_flags_posn
_atom_site_refinement_flags_adp
_atom_site_refinement_flags_occupancy
_atom_site_disorder_assembly
_atom_site_disorder_group
S1 S 0.69569(5) 0.72023(5) 0.39393(4) 0.02022(11) Uani 1 1 d . . . . .
S2 S 0.88292(5) 0.67907(5) 0.20010(5) 0.02075(11) Uani 1 1 d . . . . .
F5 F 0.97302(14) 0.33616(13) 0.24422(12) 0.0349(3) Uani 1 1 d . . . . .
F1 F 0.65463(14) 0.39853(13) 0.57836(12) 0.0342(3) Uani 1 1 d . . . . .
F10 F 0.47749(15) 0.77596(12) 0.08805(13) 0.0377(3) Uani 1 1 d . . . . .
F8 F 0.20754(14) 0.52051(16) 0.01831(13) 0.0402(3) Uani 1 1 d . . . . .
O2 O 0.78210(14) 0.60910(13) 0.17888(12) 0.0200(3) Uani 1 1 d . . . . .
O1 O 0.61978(14) 0.64246(13) 0.35184(12) 0.0201(3) Uani 1 1 d . . . . .
F6 F 0.62469(15) 0.26684(12) 0.33179(14) 0.0405(3) Uani 1 1 d . . . . .
F4 F 1.15074(14) 0.08656(14) 0.43097(15) 0.0412(3) Uani 1 1 d . . . . .
F3 F 1.08140(16) -0.01307(13) 0.69137(14) 0.0469(4) Uani 1 1 d . . . . .
F2 F 0.83083(17) 0.14609(15) 0.76254(12) 0.0457(4) Uani 1 1 d . . . . .
F7 F 0.39579(16) 0.26939(15) 0.20477(15) 0.0471(4) Uani 1 1 d . . . . .
F14 F 0.70350(16) 0.91258(15) 0.00953(13) 0.0468(4) Uani 1 1 d . . . . .
F13 F 0.52664(17) 0.96267(14) 0.20394(14) 0.0501(4) Uani 1 1 d . . . . .
F9 F 0.24914(16) 0.77398(15) -0.03802(14) 0.0496(4) Uani 1 1 d . . . . .
O3 O 0.72845(17) 0.67117(16) 0.53420(13) 0.0306(3) Uani 1 1 d . . . . .
O4 O 1.03660(15) 0.60157(16) 0.21849(15) 0.0310(3) Uani 1 1 d . . . . .
F12 F 0.60239(18) 0.98126(14) 0.37400(17) 0.0550(4) Uani 1 1 d . . . . .
F15 F 0.91551(19) 0.91874(17) 0.04388(15) 0.0620(5) Uani 1 1 d . . . . .
F11 F 0.43189(16) 0.89257(16) 0.39137(18) 0.0599(4) Uani 1 1 d . . . . .
F16 F 0.8930(2) 0.79328(17) -0.05837(14) 0.0611(5) Uani 1 1 d . . . . .
N N 0.82959(18) 0.73963(18) 0.30942(16) 0.0244(4) Uani 1 1 d . . . . .
C1 C 0.8084(2) 0.38272(19) 0.40355(18) 0.0190(4) Uani 1 1 d . . . . .
C7 C 0.5628(2) 0.5217(2) 0.21636(17) 0.0195(4) Uani 1 1 d . . . . .
C6 C 0.9359(2) 0.2959(2) 0.37214(19) 0.0233(4) Uani 1 1 d . . . . .
C8 C 0.5347(2) 0.3960(2) 0.24157(19) 0.0239(4) Uani 1 1 d . . . . .
C2 C 0.7783(2) 0.3259(2) 0.53787(19) 0.0230(4) Uani 1 1 d . . . . .
C12 C 0.4609(2) 0.6471(2) 0.12039(19) 0.0243(4) Uani 1 1 d . . . . .
C10 C 0.3206(2) 0.5212(2) 0.0833(2) 0.0274(4) Uani 1 1 d . . . . .
C5 C 1.0282(2) 0.1647(2) 0.4672(2) 0.0273(4) Uani 1 1 d . . . . .
C9 C 0.4164(2) 0.3939(2) 0.1776(2) 0.0278(4) Uani 1 1 d . . . . .
C11 C 0.3419(2) 0.6495(2) 0.0547(2) 0.0290(4) Uani 1 1 d . . . . .
C4 C 0.9932(2) 0.1143(2) 0.5985(2) 0.0295(5) Uani 1 1 d . . . . .
C3 C 0.8675(2) 0.1945(2) 0.63441(19) 0.0291(5) Uani 1 1 d . . . . .
C13 C 0.5533(2) 0.9034(2) 0.3354(2) 0.0310(5) Uani 1 1 d . . . . .
C14 C 0.8449(3) 0.8387(2) 0.0358(2) 0.0311(5) Uani 1 1 d . . . . .
B B 0.6953(2) 0.5296(2) 0.2904(2) 0.0179(4) Uani 1 1 d . . . . .

loop_
_atom_site_aniso_label
_atom_site_aniso_U_11
_atom_site_aniso_U_22
_atom_site_aniso_U_33
_atom_site_aniso_U_23
_atom_site_aniso_U_13
_atom_site_aniso_U_12
S1 0.0208(2) 0.0211(2) 0.0206(2) -0.01082(18) 0.00086(18) -0.00669(18)
S2 0.0186(2) 0.0220(2) 0.0208(2) -0.00714(18) 0.00255(17) -0.00846(18)
F5 0.0373(7) 0.0321(7) 0.0292(6) -0.0156(5) 0.0098(5) -0.0027(6)
F1 0.0284(7) 0.0378(7) 0.0272(6) -0.0080(5) 0.0102(5) -0.0089(5)
F10 0.0393(8) 0.0200(6) 0.0440(7) -0.0042(5) -0.0134(6) -0.0072(5)
F8 0.0240(7) 0.0663(9) 0.0456(8) -0.0385(7) -0.0016(6) -0.0140(6)
O2 0.0212(7) 0.0217(6) 0.0185(6) -0.0091(5) 0.0041(5) -0.0089(5)
O1 0.0191(7) 0.0216(6) 0.0235(6) -0.0129(5) 0.0046(5) -0.0076(5)
F6 0.0428(8) 0.0196(6) 0.0522(8) -0.0057(6) -0.0189(6) -0.0106(6)
F4 0.0275(7) 0.0296(7) 0.0621(9) -0.0248(6) -0.0043(6) 0.0036(5)
F3 0.0491(9) 0.0241(7) 0.0465(8) -0.0006(6) -0.0240(7) -0.0010(6)
F2 0.0586(10) 0.0427(8) 0.0218(6) 0.0029(5) -0.0014(6) -0.0204(7)
F7 0.0499(9) 0.0397(8) 0.0652(9) -0.0257(7) -0.0064(7) -0.0248(7)
F14 0.0386(8) 0.0366(8) 0.0383(7) 0.0054(6) -0.0060(6) -0.0063(6)
F13 0.0579(10) 0.0329(7) 0.0382(8) -0.0125(6) -0.0146(7) 0.0092(7)
F9 0.0391(8) 0.0402(8) 0.0506(8) -0.0098(6) -0.0261(7) 0.0021(6)
O3 0.0354(9) 0.0351(8) 0.0225(7) -0.0131(6) 0.0001(6) -0.0120(7)
O4 0.0182(7) 0.0359(8) 0.0351(8) -0.0135(6) 0.0033(6) -0.0067(6)
F12 0.0632(10) 0.0303(7) 0.0758(10) -0.0311(7) -0.0189(8) -0.0060(7)
F15 0.0796(12) 0.0502(9) 0.0526(9) 0.0063(7) -0.0102(8) -0.0500(9)
F11 0.0351(9) 0.0451(9) 0.0903(12) -0.0303(9) 0.0229(8) -0.0035(7)
F16 0.0887(13) 0.0523(9) 0.0272(7) -0.0112(7) 0.0193(8) -0.0157(9)
N 0.0230(9) 0.0301(9) 0.0272(8) -0.0158(7) 0.0036(7) -0.0131(7)
C1 0.0176(9) 0.0184(8) 0.0217(9) -0.0077(7) -0.0005(7) -0.0074(7)
C7 0.0195(10) 0.0227(9) 0.0175(8) -0.0106(7) 0.0035(7) -0.0064(7)
C6 0.0250(10) 0.0213(9) 0.0258(9) -0.0114(8) 0.0010(8) -0.0083(8)
C8 0.0229(10) 0.0241(10) 0.0245(9) -0.0109(8) 0.0007(8) -0.0069(8)
C2 0.0202(10) 0.0258(10) 0.0239(9) -0.0092(8) 0.0009(8) -0.0104(8)
C12 0.0243(11) 0.0237(10) 0.0245(9) -0.0105(8) 0.0011(8) -0.0071(8)
C10 0.0173(10) 0.0464(13) 0.0296(10) -0.0270(10) 0.0047(8) -0.0106(9)
C5 0.0203(10) 0.0214(10) 0.0413(12) -0.0162(9) -0.0057(9) -0.0030(8)
C9 0.0283(11) 0.0314(11) 0.0336(11) -0.0198(9) 0.0055(9) -0.0149(9)
C11 0.0217(11) 0.0339(11) 0.0250(10) -0.0126(8) -0.0044(8) -0.0007(9)
C4 0.0300(12) 0.0171(9) 0.0339(11) -0.0028(8) -0.0153(9) -0.0062(8)
C3 0.0346(12) 0.0273(10) 0.0221(10) -0.0026(8) -0.0045(8) -0.0153(9)
C13 0.0313(12) 0.0261(10) 0.0375(12) -0.0191(9) 0.0003(9) -0.0045(9)
C14 0.0347(13) 0.0299(11) 0.0249(10) -0.0039(8) 0.0034(9) -0.0163(10)
B 0.0187(10) 0.0168(9) 0.0192(9) -0.0085(8) 0.0038(8) -0.0063(8)

loop_
_atom_type_symbol
_atom_type_description
_atom_type_scat_dispersion_real
_atom_type_scat_dispersion_imag
_atom_type_scat_source
C C 0.0033 0.0016 'International Tables Vol C Tables 4.2.6.8 and 6.1.1.4'
B B 0.0013 0.0007 'International Tables Vol C Tables 4.2.6.8 and 6.1.1.4'
N N 0.0061 0.0033 'International Tables Vol C Tables 4.2.6.8 and 6.1.1.4'
O O 0.0106 0.0060 'International Tables Vol C Tables 4.2.6.8 and 6.1.1.4'
F F 0.0171 0.0103 'International Tables Vol C Tables 4.2.6.8 and 6.1.1.4'
S S 0.1246 0.1234 'International Tables Vol C Tables 4.2.6.8 and 6.1.1.4'

loop_
_exptl_crystal_face_index_h
_exptl_crystal_face_index_k
_exptl_crystal_face_index_l
_exptl_crystal_face_perp_dist
0.00 -1.00 -1.00 0.0610
0.00 1.00 1.00 0.0610
0.00 1.00 0.00 0.0530
0.00 -1.00 0.00 0.0900
-1.00 -1.00 -1.00 0.0560
1.00 1.00 1.00 0.0540
0.00 1.00 -1.00 0.0580
0.00 -1.00 1.00 0.0860
-1.00 0.00 -1.00 0.0750
-1.00 0.00 0.00 0.0900
-1.00 -1.00 0.00 0.0880
-1.00 1.00 1.00 0.0870
1.00 -1.00 -1.00 0.0940
1.00 1.00 -1.00 0.0530
-1.00 -1.00 1.00 0.0900

loop_
_geom_angle_atom_site_label_1
_geom_angle_atom_site_label_2
_geom_angle_atom_site_label_3
_geom_angle
_geom_angle_site_symmetry_1
_geom_angle_site_symmetry_3
_geom_angle_publ_flag
O1 S1 N 111.15(8) . . ?
O1 S1 C13 101.59(9) . . ?
O3 S1 O1 116.68(8) . . ?
O3 S1 N 113.71(9) . . ?
O3 S1 C13 106.72(9) . . ?
N S1 C13 105.50(10) . . ?
O2 S2 N 111.22(8) . . ?
O2 S2 C14 100.69(9) . . ?
O4 S2 O2 117.47(8) . . ?
O4 S2 N 112.66(9) . . ?
O4 S2 C14 107.23(10) . . ?
N S2 C14 106.14(10) . . ?
S2 O2 B 124.84(11) . . ?
S1 O1 B 125.57(11) . . ?
S1 N S2 124.76(10) . . ?
C6 C1 B 122.63(16) . . ?
C2 C1 C6 114.78(17) . . ?
C2 C1 B 122.30(17) . . ?
C8 C7 C12 114.17(17) . . ?
C8 C7 B 125.16(16) . . ?
C12 C7 B 120.66(16) . . ?
F5 C6 C1 120.30(16) . . ?
F5 C6 C5 116.71(18) . . ?
C5 C6 C1 122.98(18) . . ?
F6 C8 C7 120.46(17) . . ?
F6 C8 C9 116.04(17) . . ?
C9 C8 C7 123.49(18) . . ?
F1 C2 C1 119.78(17) . . ?
F1 C2 C3 116.75(17) . . ?
C3 C2 C1 123.45(19) . . ?
F10 C12 C7 119.19(17) . . ?
F10 C12 C11 116.72(17) . . ?
C11 C12 C7 124.09(18) . . ?
F8 C10 C9 120.07(19) . . ?
F8 C10 C11 120.1(2) . . ?
C9 C10 C11 119.84(18) . . ?
F4 C5 C6 120.20(19) . . ?
F4 C5 C4 120.14(18) . . ?
C4 C5 C6 119.66(19) . . ?
F7 C9 C8 120.89(19) . . ?
F7 C9 C10 119.71(18) . . ?
C10 C9 C8 119.39(19) . . ?
F9 C11 C12 120.96(19) . . ?
F9 C11 C10 120.02(19) . . ?
C12 C11 C10 119.01(19) . . ?
F3 C4 C5 120.2(2) . . ?
F3 C4 C3 120.10(19) . . ?
C3 C4 C5 119.73(18) . . ?
F2 C3 C2 120.1(2) . . ?
F2 C3 C4 120.49(18) . . ?
C4 C3 C2 119.40(18) . . ?
F13 C13 S1 110.72(14) . . ?
F13 C13 F11 109.6(2) . . ?
F12 C13 S1 107.94(15) . . ?
F12 C13 F13 110.17(19) . . ?
F12 C13 F11 109.77(19) . . ?
F11 C13 S1 108.59(15) . . ?
F14 C14 S2 110.59(14) . . ?
F14 C14 F15 109.80(19) . . ?
F14 C14 F16 109.88(19) . . ?
F15 C14 S2 107.70(15) . . ?
F15 C14 F16 110.56(19) . . ?
F16 C14 S2 108.28(15) . . ?
O2 B O1 102.33(13) . . ?
O2 B C1 110.26(15) . . ?
O2 B C7 107.74(14) . . ?
O1 B C1 110.43(14) . . ?
O1 B C7 105.48(14) . . ?
C7 B C1 119.21(15) . . ?

loop_
_geom_bond_atom_site_label_1
_geom_bond_atom_site_label_2
_geom_bond_distance
_geom_bond_site_symmetry_2
_geom_bond_publ_flag
S1 O1 1.4914(13) . ?
S1 O3 1.4083(14) . ?
S1 N 1.5607(17) . ?
S1 C13 1.846(2) . ?
S2 O2 1.4963(13) . ?
S2 O4 1.4074(15) . ?
S2 N 1.5612(17) . ?
S2 C14 1.846(2) . ?
F5 C6 1.341(2) . ?
F1 C2 1.345(2) . ?
F10 C12 1.352(2) . ?
F8 C10 1.337(2) . ?
O2 B 1.556(2) . ?
O1 B 1.569(2) . ?
F6 C8 1.344(2) . ?
F4 C5 1.340(2) . ?
F3 C4 1.339(2) . ?
F2 C3 1.344(2) . ?
F7 C9 1.334(2) . ?
F14 C14 1.299(3) . ?
F13 C13 1.302(2) . ?
F9 C11 1.338(2) . ?
F12 C13 1.300(2) . ?
F15 C14 1.299(3) . ?
F11 C13 1.304(3) . ?
F16 C14 1.305(3) . ?
C1 C6 1.388(3) . ?
C1 C2 1.388(3) . ?
C1 B 1.609(3) . ?
C7 C8 1.388(3) . ?
C7 C12 1.391(3) . ?
C7 B 1.592(3) . ?
C6 C5 1.381(3) . ?
C8 C9 1.381(3) . ?
C2 C3 1.378(3) . ?
C12 C11 1.373(3) . ?
C10 C9 1.371(3) . ?
C10 C11 1.374(3) . ?
C5 C4 1.370(3) . ?
C4 C3 1.367(3) . ?

loop_
_geom_torsion_atom_site_label_1
_geom_torsion_atom_site_label_2
_geom_torsion_atom_site_label_3
_geom_torsion_atom_site_label_4
_geom_torsion
_geom_torsion_site_symmetry_1
_geom_torsion_site_symmetry_2
_geom_torsion_site_symmetry_3
_geom_torsion_site_symmetry_4
_geom_torsion_publ_flag
S1 O1 B O2 -47.95(18) . . . . ?
S1 O1 B C1 69.41(18) . . . . ?
S1 O1 B C7 -160.54(12) . . . . ?
S2 O2 B O1 49.49(18) . . . . ?
S2 O2 B C1 -67.99(18) . . . . ?
S2 O2 B C7 160.39(12) . . . . ?
F5 C6 C5 F4 2.3(3) . . . . ?
F5 C6 C5 C4 -177.18(18) . . . . ?
F1 C2 C3 F2 -1.4(3) . . . . ?
F1 C2 C3 C4 178.67(18) . . . . ?
F10 C12 C11 F9 1.0(3) . . . . ?
F10 C12 C11 C10 179.55(18) . . . . ?
F8 C10 C9 F7 -0.4(3) . . . . ?
F8 C10 C9 C8 178.53(18) . . . . ?
F8 C10 C11 F9 0.2(3) . . . . ?
F8 C10 C11 C12 -178.46(17) . . . . ?
O2 S2 N S1 4.26(16) . . . . ?
O2 S2 C14 F14 54.07(17) . . . . ?
O2 S2 C14 F15 174.06(16) . . . . ?
O2 S2 C14 F16 -66.36(17) . . . . ?
O1 S1 N S2 -2.91(16) . . . . ?
O1 S1 C13 F13 -63.35(17) . . . . ?
O1 S1 C13 F12 175.98(15) . . . . ?
O1 S1 C13 F11 57.04(16) . . . . ?
F6 C8 C9 F7 -0.5(3) . . . . ?
F6 C8 C9 C10 -179.38(18) . . . . ?
F4 C5 C4 F3 0.2(3) . . . . ?
F4 C5 C4 C3 -179.65(18) . . . . ?
F3 C4 C3 F2 -0.4(3) . . . . ?
F3 C4 C3 C2 179.53(18) . . . . ?
O3 S1 O1 B -104.20(15) . . . . ?
O3 S1 N S2 131.17(13) . . . . ?
O3 S1 C13 F13 173.95(15) . . . . ?
O3 S1 C13 F12 53.29(18) . . . . ?
O3 S1 C13 F11 -65.65(17) . . . . ?
O4 S2 O2 B 100.34(15) . . . . ?
O4 S2 N S1 -130.05(13) . . . . ?
O4 S2 C14 F14 177.45(15) . . . . ?
O4 S2 C14 F15 -62.57(19) . . . . ?
O4 S2 C14 F16 57.01(18) . . . . ?
N S1 O1 B 28.39(16) . . . . ?
N S1 C13 F13 52.69(18) . . . . ?
N S1 C13 F12 -67.97(17) . . . . ?
N S1 C13 F11 173.09(15) . . . . ?
N S2 O2 B -31.55(16) . . . . ?
N S2 C14 F14 -61.91(17) . . . . ?
N S2 C14 F15 58.08(18) . . . . ?
N S2 C14 F16 177.65(15) . . . . ?
C1 C6 C5 F4 -179.23(17) . . . . ?
C1 C6 C5 C4 1.3(3) . . . . ?
C1 C2 C3 F2 -179.71(18) . . . . ?
C1 C2 C3 C4 0.4(3) . . . . ?
C7 C8 C9 F7 179.24(18) . . . . ?
C7 C8 C9 C10 0.3(3) . . . . ?
C7 C12 C11 F9 -179.08(19) . . . . ?
C7 C12 C11 C10 -0.5(3) . . . . ?
C6 C1 C2 F1 -177.60(17) . . . . ?
C6 C1 C2 C3 0.6(3) . . . . ?
C6 C1 B O2 -36.4(2) . . . . ?
C6 C1 B O1 -148.79(17) . . . . ?
C6 C1 B C7 88.9(2) . . . . ?
C6 C5 C4 F3 179.66(17) . . . . ?
C6 C5 C4 C3 -0.2(3) . . . . ?
C8 C7 C12 F10 179.93(17) . . . . ?
C8 C7 C12 C11 0.0(3) . . . . ?
C8 C7 B O2 126.80(18) . . . . ?
C8 C7 B O1 -124.47(18) . . . . ?
C8 C7 B C1 0.3(3) . . . . ?
C2 C1 C6 F5 176.96(16) . . . . ?
C2 C1 C6 C5 -1.5(3) . . . . ?
C2 C1 B O2 150.12(16) . . . . ?
C2 C1 B O1 37.8(2) . . . . ?
C2 C1 B C7 -84.5(2) . . . . ?
C12 C7 C8 F6 179.81(17) . . . . ?
C12 C7 C8 C9 0.1(3) . . . . ?
C12 C7 B O2 -55.0(2) . . . . ?
C12 C7 B O1 53.7(2) . . . . ?
C12 C7 B C1 178.43(17) . . . . ?
C5 C4 C3 F2 179.47(18) . . . . ?
C5 C4 C3 C2 -0.6(3) . . . . ?
C9 C10 C11 F9 179.53(18) . . . . ?
C9 C10 C11 C12 0.9(3) . . . . ?
C11 C10 C9 F7 -179.78(18) . . . . ?
C11 C10 C9 C8 -0.8(3) . . . . ?
C13 S1 O1 B 140.22(14) . . . . ?
C13 S1 N S2 -112.22(13) . . . . ?
C14 S2 O2 B -143.69(14) . . . . ?
C14 S2 N S1 112.89(13) . . . . ?
B C1 C6 F5 3.1(3) . . . . ?
B C1 C6 C5 -175.39(17) . . . . ?
B C1 C2 F1 -3.7(3) . . . . ?
B C1 C2 C3 174.57(18) . . . . ?
B C7 C8 F6 -1.9(3) . . . . ?
B C7 C8 C9 178.39(18) . . . . ?
B C7 C12 F10 1.6(3) . . . . ?
B C7 C12 C11 -178.39(18) . . . . ?
